data_4075641
loop_
_publ_author_name
'Frey, Guido D.'
'Sch\"utz, Jan'
'Herdtweck, Eberhardt'
'Herrmann, Wolfgang A.'

_publ_section_title
;
 Synthesis and Characterization ofN-Heterocyclic Carbene
 Phospha-Palladacycles and Their Properties in Heck Catalysis&#x2020;
;
_journal_issue 18
_journal_name_full Organometallics
_journal_page_first 4416
_journal_paper_doi 10.1021/om049001g
_journal_volume 24
_journal_year 2005
_chemical_formula_moiety 'C43 H38 N3 O2 P Pd'
_chemical_formula_sum 'C43 H38 N3 O2 P Pd'
_chemical_formula_weight 766.15
_chemical_name_systematic ?
_space_group_IT_number 2
_symmetry_cell_setting triclinic
_symmetry_space_group_name_Hall '-P 1'
_symmetry_space_group_name_H-M 'P -1'
_atom_sites_solution_hydrogens difmap
_atom_sites_solution_primary direct
_atom_sites_solution_secondary difmap
_cell_angle_alpha 109.4464(4)
_cell_angle_beta 92.8248(4)
_cell_angle_gamma 112.4486(3)
_cell_formula_units_Z 2
_cell_length_a 10.4761(1)
_cell_length_b 12.1957(1)
_cell_length_c 16.3896(1)
_cell_measurement_reflns_used 6529
_cell_measurement_temperature 123(1)
_cell_measurement_theta_max 25.33
_cell_measurement_theta_min 1.90
_cell_volume 1787.13(3)
_computing_cell_refinement 'DENZO (Nonius, 2001b)'
_computing_data_collection 'Kappa-CCD Control Software (Nonius, 2001a)'
_computing_data_reduction 'DENZO (Nonius, 2001b)'
_computing_molecular_graphics 'PLATON (Spek, 2001)'
_computing_publication_material 'PLATON (Spek, 2001)'
_computing_structure_refinement 'SHELXL97 (Sheldrick, 1998)'
_computing_structure_solution 'SIR92 (Altomare, 1994)'
_diffrn_ambient_temperature 123(1)
_diffrn_detector ' CCD plate '
_diffrn_detector_area_resol_mean 18
_diffrn_measured_fraction_theta_full 1.000
_diffrn_measured_fraction_theta_max 1.000
_diffrn_measurement_device ' \k-geometry diffractometer '
_diffrn_measurement_device_type ' Nonius \k-CCD diffractometer'
_diffrn_measurement_method ' phi- and omega-rotation '
_diffrn_radiation_monochromator graphite
_diffrn_radiation_source 'NONIUS FR 591 rotating anode'
_diffrn_radiation_type 'Mo K\a'
_diffrn_radiation_wavelength 0.71073
_diffrn_reflns_av_R_equivalents 0.036
_diffrn_reflns_av_sigmaI/netI 0.0227
_diffrn_reflns_limit_h_max 12
_diffrn_reflns_limit_h_min -12
_diffrn_reflns_limit_k_max 14
_diffrn_reflns_limit_k_min -14
_diffrn_reflns_limit_l_max 19
_diffrn_reflns_limit_l_min -19
_diffrn_reflns_number 40884
_diffrn_reflns_theta_full 25.33
_diffrn_reflns_theta_max 25.33
_diffrn_reflns_theta_min 1.90
_diffrn_standards_decay_% 0
_exptl_absorpt_coefficient_mu 0.606
_exptl_absorpt_correction_T_max 0.883
_exptl_absorpt_correction_T_min 0.634
_exptl_absorpt_correction_type multi-scan
_exptl_absorpt_process_details '(applied during the scaling procedure; Nonius, 2001b)'
_exptl_crystal_colour colorless
_exptl_crystal_density_diffrn 1.424
_exptl_crystal_density_meas ?
_exptl_crystal_density_method none
_exptl_crystal_description fragment
_exptl_crystal_F_000 788
_exptl_crystal_size_max 0.84
_exptl_crystal_size_mid 0.30
_exptl_crystal_size_min 0.20
_refine_diff_density_max 0.771
_refine_diff_density_min -0.404
_refine_diff_density_rms 0.054
_refine_ls_goodness_of_fit_ref 1.050
_refine_ls_hydrogen_treatment refall
_refine_ls_matrix_type full
_refine_ls_number_parameters 603
_refine_ls_number_reflns 6532
_refine_ls_number_restraints 0
_refine_ls_restrained_S_all 1.050
_refine_ls_R_factor_all 0.0303
_refine_ls_R_factor_gt 0.0250
_refine_ls_shift/su_max 0.001
_refine_ls_shift/su_mean 0.000
_refine_ls_structure_factor_coef Fsqd
_refine_ls_weighting_details 'w=1/[\s^2^(Fo^2^)+(Fo^2^)+(0.0220P)^2^+1.4947P] where P=(Fo^2^+2Fc^2^)/3'
_refine_ls_weighting_scheme sigma
_refine_ls_wR_factor_gt 0.0563
_refine_ls_wR_factor_ref 0.0583
_reflns_number_gt 5888
_reflns_number_total 6532
_reflns_threshold_expression I>2\s(I)
_cod_data_source_file om049001gsi20041216_061503.cif
_cod_data_source_block JSCE-4351-123
_cod_depositor_comments
;
The following automatic conversions were performed:

'_symmetry_cell_setting' value 'Triclinic' changed to 'triclinic'
according to /home/saulius/struct/CIF-dictionaries/cif_core.dic
dictionary named 'cif_core.dic' version 2.4.1 from 2010-06-29.

Automatic conversion script
Id: cif_fix_values 1715 2011-07-08 13:25:40Z adriana 

The following automatic conversions were performed:

'_exptl_crystal_density_meas' value 'none' was changed to '?' - the
value is perceived as not measured.

Automatic conversion script
Id: cif_fix_values 3008 2015-01-20 13:52:24Z robertas 
;
_cod_database_code 4075641

loop_
_symmetry_equiv_pos_as_xyz
x,y,z
-x,-y,-z

loop_
_atom_site_aniso_label
_atom_site_aniso_U_11
_atom_site_aniso_U_22
_atom_site_aniso_U_33
_atom_site_aniso_U_23
_atom_site_aniso_U_13
_atom_site_aniso_U_12
Pd 0.0214(1) 0.0214(1) 0.0174(1) 0.0108(1) 0.0065(1) 0.0088(1)
P 0.0196(3) 0.0207(3) 0.0169(2) 0.0099(2) 0.0063(2) 0.0084(2)
O1 0.0322(8) 0.0230(8) 0.0264(8) 0.0109(6) 0.0098(6) 0.0114(7)
O2 0.0293(8) 0.0310(9) 0.0402(9) 0.0111(7) 0.0107(7) 0.0090(7)
N1 0.0217(8) 0.0235(9) 0.0183(8) 0.0120(7) 0.0058(7) 0.0100(7)
N2 0.0218(8) 0.0231(9) 0.0172(8) 0.0094(7) 0.0058(7) 0.0092(7)
N3 0.0256(9) 0.0252(9) 0.0181(8) 0.0119(7) 0.0083(7) 0.0101(7)
C1 0.0157(9) 0.0200(10) 0.0142(9) 0.0044(8) 0.0021(7) 0.0047(8)
C2 0.0223(10) 0.0229(10) 0.0149(9) 0.0085(8) 0.0029(8) 0.0064(8)
C3 0.0289(11) 0.0239(11) 0.0235(11) 0.0111(9) 0.0006(9) 0.0114(9)
C4 0.0483(17) 0.0253(13) 0.0577(19) 0.0133(13) 0.0142(14) 0.0146(12)
C11 0.0212(10) 0.0235(10) 0.0163(10) 0.0065(8) 0.0005(8) 0.0087(8)
C12 0.0250(11) 0.0285(11) 0.0275(11) 0.0140(9) 0.0066(9) 0.0129(9)
C13 0.0267(11) 0.0363(13) 0.0277(11) 0.0143(10) 0.0103(9) 0.0144(10)
C14 0.0270(11) 0.0340(12) 0.0257(11) 0.0060(9) 0.0045(9) 0.0195(10)
C15 0.0437(14) 0.0322(12) 0.0304(12) 0.0158(10) 0.0095(10) 0.0233(11)
C16 0.0325(12) 0.0297(12) 0.0266(11) 0.0155(10) 0.0097(10) 0.0136(10)
C21 0.0203(10) 0.0297(11) 0.0226(10) 0.0160(9) 0.0094(8) 0.0113(9)
C22 0.0327(12) 0.0357(13) 0.0247(12) 0.0108(10) 0.0066(10) 0.0183(10)
C23 0.0392(14) 0.0375(14) 0.0357(13) 0.0115(11) 0.0123(11) 0.0246(11)
C24 0.0339(13) 0.0459(14) 0.0428(14) 0.0257(12) 0.0163(11) 0.0266(12)
C25 0.0265(11) 0.0486(14) 0.0295(12) 0.0229(11) 0.0080(10) 0.0193(11)
C26 0.0258(11) 0.0337(12) 0.0251(11) 0.0142(10) 0.0108(9) 0.0146(10)
C31 0.0271(11) 0.0219(10) 0.0198(10) 0.0091(8) 0.0079(8) 0.0093(9)
C32 0.0320(12) 0.0301(12) 0.0229(11) 0.0126(9) 0.0091(9) 0.0163(10)
C33 0.0472(14) 0.0377(13) 0.0229(11) 0.0172(10) 0.0156(10) 0.0238(11)
C34 0.0387(14) 0.0403(14) 0.0307(12) 0.0186(11) 0.0203(11) 0.0148(11)
C35 0.0254(12) 0.0582(17) 0.0355(13) 0.0219(12) 0.0106(10) 0.0130(12)
C36 0.0272(12) 0.0458(14) 0.0244(12) 0.0172(10) 0.0070(9) 0.0114(10)
C41 0.0171(9) 0.0190(10) 0.0246(10) 0.0107(8) 0.0069(8) 0.0058(8)
C42 0.0242(11) 0.0248(11) 0.0238(11) 0.0136(9) 0.0060(9) 0.0067(9)
C43 0.0280(12) 0.0289(12) 0.0386(13) 0.0204(10) 0.0074(10) 0.0138(10)
C44 0.0329(12) 0.0293(12) 0.0445(14) 0.0162(11) 0.0142(11) 0.0199(10)
C45 0.0301(12) 0.0249(11) 0.0284(12) 0.0090(10) 0.0094(9) 0.0104(9)
C46 0.0173(10) 0.0199(10) 0.0235(10) 0.0094(8) 0.0056(8) 0.0036(8)
C47 0.0233(11) 0.0234(11) 0.0176(10) 0.0087(8) 0.0037(8) 0.0075(9)
C51 0.0242(10) 0.0202(10) 0.0181(10) 0.0098(8) 0.0036(8) 0.0079(8)
C52 0.0267(12) 0.0303(12) 0.0234(11) 0.0105(9) 0.0068(9) 0.0078(10)
C53 0.0399(14) 0.0398(14) 0.0200(11) 0.0085(10) 0.0079(10) 0.0096(11)
C54 0.0391(14) 0.0317(12) 0.0188(11) 0.0063(10) -0.0026(10) 0.0042(11)
C55 0.0263(12) 0.0262(11) 0.0312(12) 0.0131(10) -0.0002(10) 0.0055(10)
C56 0.0253(11) 0.0217(10) 0.0245(11) 0.0122(9) 0.0043(8) 0.0102(9)
C57 0.0208(12) 0.0337(13) 0.0320(12) 0.0143(11) 0.0071(9) 0.0104(10)
C61 0.0194(10) 0.0314(11) 0.0146(9) 0.0098(8) 0.0037(8) 0.0087(9)
C62 0.0249(11) 0.0335(12) 0.0245(11) 0.0108(10) 0.0069(9) 0.0078(10)
C63 0.0253(12) 0.0407(14) 0.0361(13) 0.0121(11) 0.0089(10) 0.0014(11)
C64 0.0194(12) 0.0629(18) 0.0320(13) 0.0130(12) 0.0082(10) 0.0078(12)
C65 0.0321(13) 0.0624(17) 0.0254(12) 0.0157(12) 0.0094(10) 0.0282(13)
C66 0.0282(11) 0.0447(13) 0.0198(10) 0.0151(10) 0.0069(9) 0.0201(10)
C67 0.0480(16) 0.0522(17) 0.0476(16) 0.0298(14) 0.0259(14) 0.0357(14)

loop_
_atom_site_label
_atom_site_type_symbol
_atom_site_thermal_displace_type
_atom_site_fract_x
_atom_site_fract_y
_atom_site_fract_z
_atom_site_occupancy
_atom_site_U_iso_or_equiv
Pd Pd Uani 0.08244(1) 0.70225(1) 0.23541(1) 1.000 0.0191(1)
P P Uani 0.03744(5) 0.64585(5) 0.35459(3) 1.000 0.0182(2)
O1 O Uani 0.14228(15) 0.89807(13) 0.30758(9) 1.000 0.0267(5)
O2 O Uani 0.34802(16) 0.96833(15) 0.26528(10) 1.000 0.0353(5)
N1 N Uani 0.08324(17) 0.79832(15) 0.08546(10) 1.000 0.0198(5)
N2 N Uani 0.22768(17) 0.71409(15) 0.07779(10) 1.000 0.0202(5)
N3 N Uani 0.15317(17) 0.82373(16) 0.01994(10) 1.000 0.0220(5)
C1 C Uani 0.12810(19) 0.73540(18) 0.12356(12) 1.000 0.0182(5)
C2 C Uani 0.2422(2) 0.77203(19) 0.01692(12) 1.000 0.0207(6)
C3 C Uani 0.2563(2) 0.9847(2) 0.30576(13) 1.000 0.0250(6)
C4 C Uani 0.2753(3) 1.1196(2) 0.3594(2) 1.000 0.0447(10)
C11 C Uani -0.0162(2) 0.85134(19) 0.10958(12) 1.000 0.0210(6)
C12 C Uani -0.1238(2) 0.7963(2) 0.14876(14) 1.000 0.0255(6)
C13 C Uani -0.2176(2) 0.8506(2) 0.17114(14) 1.000 0.0291(7)
C14 C Uani -0.2056(2) 0.9566(2) 0.15443(14) 1.000 0.0283(7)
C15 C Uani -0.0984(3) 1.0110(2) 0.11453(15) 1.000 0.0319(7)
C16 C Uani -0.0021(2) 0.9587(2) 0.09283(14) 1.000 0.0280(7)
C21 C Uani 0.3038(2) 0.6445(2) 0.09420(13) 1.000 0.0221(6)
C22 C Uani 0.2874(2) 0.5306(2) 0.02943(15) 1.000 0.0299(7)
C23 C Uani 0.3574(3) 0.4629(2) 0.04777(16) 1.000 0.0352(8)
C24 C Uani 0.4412(2) 0.5081(2) 0.13004(16) 1.000 0.0349(8)
C25 C Uani 0.4564(2) 0.6224(2) 0.19417(15) 1.000 0.0314(7)
C26 C Uani 0.3889(2) 0.6925(2) 0.17649(14) 1.000 0.0265(7)
C31 C Uani 0.3470(2) 0.78640(19) -0.03999(13) 1.000 0.0228(6)
C32 C Uani 0.3114(2) 0.7933(2) -0.12076(14) 1.000 0.0264(7)
C33 C Uani 0.4131(3) 0.8236(2) -0.17018(15) 1.000 0.0321(7)
C34 C Uani 0.5501(3) 0.8460(2) -0.14055(15) 1.000 0.0352(8)
C35 C Uani 0.5844(3) 0.8356(3) -0.06202(16) 1.000 0.0399(8)
C36 C Uani 0.4838(2) 0.8064(2) -0.01129(15) 1.000 0.0326(7)
C41 C Uani 0.0769(2) 0.50704(18) 0.32142(13) 1.000 0.0201(6)
C42 C Uani 0.1266(2) 0.4626(2) 0.37819(14) 1.000 0.0242(6)
C43 C Uani 0.1729(2) 0.3676(2) 0.34499(15) 1.000 0.0291(7)
C44 C Uani 0.1679(2) 0.3169(2) 0.25515(16) 1.000 0.0325(7)
C45 C Uani 0.1156(2) 0.3589(2) 0.19779(15) 1.000 0.0284(7)
C46 C Uani 0.0695(2) 0.45500(18) 0.23010(13) 1.000 0.0213(6)
C47 C Uani 0.0142(2) 0.50709(19) 0.17237(13) 1.000 0.0220(6)
C51 C Uani 0.1477(2) 0.75111(18) 0.46428(12) 1.000 0.0206(6)
C52 C Uani 0.0859(2) 0.7769(2) 0.53743(14) 1.000 0.0281(7)
C53 C Uani 0.1671(3) 0.8581(2) 0.62117(15) 1.000 0.0364(8)
C54 C Uani 0.3122(3) 0.9140(2) 0.63214(15) 1.000 0.0347(7)
C55 C Uani 0.3748(2) 0.8878(2) 0.56009(14) 1.000 0.0294(7)
C56 C Uani 0.2958(2) 0.80743(19) 0.47562(13) 1.000 0.0228(6)
C57 C Uani 0.3691(2) 0.7817(2) 0.39964(16) 1.000 0.0286(7)
C61 C Uani -0.1426(2) 0.5914(2) 0.37375(12) 1.000 0.0222(6)
C62 C Uani -0.2122(2) 0.4670(2) 0.37174(14) 1.000 0.0291(7)
C63 C Uani -0.3492(2) 0.4217(3) 0.38542(16) 1.000 0.0388(8)
C64 C Uani -0.4177(3) 0.5007(3) 0.40038(16) 1.000 0.0426(8)
C65 C Uani -0.3508(3) 0.6239(3) 0.40222(15) 1.000 0.0374(8)
C66 C Uani -0.2124(2) 0.6723(2) 0.38914(13) 1.000 0.0285(7)
C67 C Uani -0.1433(3) 0.8075(3) 0.3939(2) 1.000 0.0408(9)
H41 H Uiso 0.192(4) 1.126(3) 0.354(2) 1.000 0.091(13)
H42 H Uiso 0.298(4) 1.135(3) 0.419(2) 1.000 0.082(12)
H43 H Uiso 0.347(4) 1.182(3) 0.347(2) 1.000 0.070(10)
H121 H Uiso -0.129(2) 0.724(2) 0.1604(14) 1.000 0.028(6)
H131 H Uiso -0.287(3) 0.817(2) 0.2003(16) 1.000 0.035(6)
H141 H Uiso -0.273(2) 0.990(2) 0.1662(15) 1.000 0.032(6)
H151 H Uiso -0.094(2) 1.081(2) 0.1006(16) 1.000 0.037(7)
H161 H Uiso 0.074(3) 0.997(2) 0.0689(15) 1.000 0.032(6)
H221 H Uiso 0.231(2) 0.502(2) -0.0248(16) 1.000 0.032(6)
H231 H Uiso 0.346(2) 0.387(2) 0.0061(16) 1.000 0.034(6)
H241 H Uiso 0.488(3) 0.459(2) 0.1419(16) 1.000 0.038(7)
H251 H Uiso 0.510(2) 0.650(2) 0.2512(16) 1.000 0.033(6)
H261 H Uiso 0.397(2) 0.768(2) 0.2163(15) 1.000 0.023(6)
H321 H Uiso 0.217(2) 0.7785(19) -0.1397(13) 1.000 0.017(5)
H331 H Uiso 0.391(3) 0.831(2) -0.2213(17) 1.000 0.038(7)
H341 H Uiso 0.619(3) 0.868(2) -0.1741(16) 1.000 0.036(6)
H351 H Uiso 0.676(3) 0.847(2) -0.0415(17) 1.000 0.045(7)
H361 H Uiso 0.511(2) 0.802(2) 0.0456(16) 1.000 0.035(6)
H421 H Uiso 0.133(2) 0.499(2) 0.4380(15) 1.000 0.020(5)
H431 H Uiso 0.211(2) 0.340(2) 0.3836(15) 1.000 0.030(6)
H441 H Uiso 0.201(2) 0.257(2) 0.2343(15) 1.000 0.034(6)
H451 H Uiso 0.115(2) 0.323(2) 0.1364(16) 1.000 0.027(6)
H471 H Uiso 0.039(2) 0.484(2) 0.1159(15) 1.000 0.027(6)
H472 H Uiso -0.086(2) 0.475(2) 0.1630(14) 1.000 0.026(6)
H521 H Uiso -0.014(2) 0.737(2) 0.5304(14) 1.000 0.024(6)
H531 H Uiso 0.122(3) 0.875(2) 0.6700(17) 1.000 0.045(7)
H541 H Uiso 0.368(3) 0.967(2) 0.6856(17) 1.000 0.038(7)
H551 H Uiso 0.474(3) 0.926(2) 0.5680(14) 1.000 0.030(6)
H571 H Uiso 0.338(3) 0.802(3) 0.3534(19) 1.000 0.056(8)
H572 H Uiso 0.469(3) 0.830(2) 0.4190(15) 1.000 0.033(6)
H573 H Uiso 0.349(3) 0.693(3) 0.3742(17) 1.000 0.045(7)
H621 H Uiso -0.166(2) 0.414(2) 0.3608(15) 1.000 0.029(6)
H631 H Uiso -0.397(3) 0.332(3) 0.3837(17) 1.000 0.046(7)
H641 H Uiso -0.509(3) 0.471(2) 0.4094(16) 1.000 0.043(7)
H651 H Uiso -0.391(3) 0.681(2) 0.4135(16) 1.000 0.037(7)
H671 H Uiso -0.087(3) 0.822(3) 0.359(2) 1.000 0.064(10)
H672 H Uiso -0.213(3) 0.838(3) 0.3895(19) 1.000 0.062(9)
H673 H Uiso -0.083(4) 0.867(4) 0.450(3) 1.000 0.092(13)

loop_
_atom_type_symbol
_atom_type_description
_atom_type_scat_dispersion_real
_atom_type_scat_dispersion_imag
_atom_type_scat_source
Pd Pd -0.9988 1.0072 'International Tables Vol C Tables 4.2.6.8 and 6.1.1.4'
P P 0.1023 0.0942 'International Tables Vol C Tables 4.2.6.8 and 6.1.1.4'
O O 0.0106 0.0060 'International Tables Vol C Tables 4.2.6.8 and 6.1.1.4'
N N 0.0061 0.0033 'International Tables Vol C Tables 4.2.6.8 and 6.1.1.4'
H H 0.0000 0.0000 'International Tables Vol C Tables 4.2.6.8 and 6.1.1.4'
C C 0.0033 0.0016 'International Tables Vol C Tables 4.2.6.8 and 6.1.1.4'

loop_
_geom_angle_atom_site_label_1
_geom_angle_atom_site_label_2
_geom_angle_atom_site_label_3
_geom_angle
_geom_angle_publ_flag
P Pd O1 94.16(4) yes
P Pd C1 173.58(6) yes
P Pd C47 81.51(6) yes
O1 Pd C1 91.45(7) yes
O1 Pd C47 175.25(7) yes
C1 Pd C47 92.98(8) yes
Pd P C41 98.82(7) yes
Pd P C51 120.51(7) yes
Pd P C61 119.12(7) yes
C41 P C51 105.59(10) yes
C41 P C61 106.53(11) yes
C51 P C61 104.51(9) yes
Pd O1 C3 122.66(14) yes
N3 N1 C1 113.81(18) yes
N3 N1 C11 117.86(17) yes
C1 N1 C11 128.04(17) yes
C1 N2 C2 108.58(18) yes
C1 N2 C21 123.73(17) yes
C2 N2 C21 127.69(18) yes
N1 N3 C2 104.05(17) yes
Pd C1 N1 128.37(15) yes
Pd C1 N2 127.64(15) yes
N1 C1 N2 103.40(17) yes
N2 C2 N3 110.08(18) yes
N2 C2 C31 127.9(2) yes
N3 C2 C31 121.85(19) yes
O1 C3 O2 126.6(2) yes
O1 C3 C4 113.8(2) yes
O2 C3 C4 119.6(2) yes
N1 C11 C12 120.7(2) yes
N1 C11 C16 118.37(19) yes
C12 C11 C16 120.9(2) no
C11 C12 C13 118.9(2) no
C12 C13 C14 120.9(2) no
C13 C14 C15 120.1(2) no
C14 C15 C16 119.7(2) no
C11 C16 C15 119.5(2) no
N2 C21 C22 119.93(18) yes
N2 C21 C26 118.51(19) yes
C22 C21 C26 121.5(2) no
C21 C22 C23 119.0(2) no
C22 C23 C24 120.5(2) no
C23 C24 C25 119.8(2) no
C24 C25 C26 120.5(2) no
C21 C26 C25 118.7(2) no
C2 C31 C32 118.7(2) no
C2 C31 C36 121.51(19) no
C32 C31 C36 119.4(2) no
C31 C32 C33 120.0(2) no
C32 C33 C34 120.4(2) no
C33 C34 C35 119.6(3) no
C34 C35 C36 120.6(3) no
C31 C36 C35 119.9(2) no
P C41 C42 125.74(16) yes
P C41 C46 112.61(16) yes
C42 C41 C46 121.2(2) no
C41 C42 C43 119.9(2) no
C42 C43 C44 119.4(2) no
C43 C44 C45 121.1(2) no
C44 C45 C46 120.3(2) no
C41 C46 C45 118.1(2) no
C41 C46 C47 118.50(19) no
C45 C46 C47 123.37(19) no
Pd C47 C46 110.18(14) yes
P C51 C52 120.18(17) yes
P C51 C56 120.46(15) yes
C52 C51 C56 119.36(18) no
C51 C52 C53 121.3(2) no
C52 C53 C54 119.3(2) no
C53 C54 C55 119.9(2) no
C54 C55 C56 121.9(2) no
C51 C56 C55 118.26(19) no
C51 C56 C57 121.98(18) no
C55 C56 C57 119.8(2) no
P C61 C62 119.42(17) yes
P C61 C66 120.83(18) yes
C62 C61 C66 119.7(2) no
C61 C62 C63 121.2(2) no
C62 C63 C64 119.1(3) no
C63 C64 C65 120.5(3) no
C64 C65 C66 121.6(3) no
C61 C66 C65 117.8(2) no
C61 C66 C67 122.6(2) no
C65 C66 C67 119.6(3) no
C3 C4 H41 111(2) no
C3 C4 H42 108(2) no
C3 C4 H43 113(2) no
H41 C4 H42 104(3) no
H41 C4 H43 113(3) no
H42 C4 H43 108(3) no
C11 C12 H121 118.6(14) no
C13 C12 H121 122.5(14) no
C12 C13 H131 119.4(18) no
C14 C13 H131 119.7(18) no
C13 C14 H141 120.7(15) no
C15 C14 H141 119.0(15) no
C14 C15 H151 119.4(15) no
C16 C15 H151 120.9(14) no
C11 C16 H161 119.6(17) no
C15 C16 H161 120.8(17) no
C21 C22 H221 119.3(15) no
C23 C22 H221 121.8(15) no
C22 C23 H231 119.8(15) no
C24 C23 H231 119.7(15) no
C23 C24 H241 119.3(15) no
C25 C24 H241 120.9(15) no
C24 C25 H251 118.9(15) no
C26 C25 H251 120.5(15) no
C21 C26 H261 118.0(15) no
C25 C26 H261 123.2(15) no
C31 C32 H321 118.3(13) no
C33 C32 H321 121.7(13) no
C32 C33 H331 120(2) no
C34 C33 H331 119(2) no
C33 C34 H341 119.9(17) no
C35 C34 H341 120.5(18) no
C34 C35 H351 121.3(16) no
C36 C35 H351 118.1(16) no
C31 C36 H361 120.6(14) no
C35 C36 H361 119.5(14) no
C41 C42 H421 120.2(15) no
C43 C42 H421 119.8(15) no
C42 C43 H431 120.2(14) no
C44 C43 H431 120.4(14) no
C43 C44 H441 118.8(15) no
C45 C44 H441 120.1(15) no
C44 C45 H451 119.0(14) no
C46 C45 H451 120.6(15) no
Pd C47 H471 112.5(15) no
Pd C47 H472 103.7(14) no
C46 C47 H471 111.0(14) no
C46 C47 H472 111.6(14) no
H471 C47 H472 107.6(19) no
C51 C52 H521 119.7(13) no
C53 C52 H521 119.0(13) no
C52 C53 H531 119.6(18) no
C54 C53 H531 121.1(18) no
C53 C54 H541 122(2) no
C55 C54 H541 119(2) no
C54 C55 H551 119.5(13) no
C56 C55 H551 118.6(13) no
C56 C57 H571 112(2) no
C56 C57 H572 110.6(14) no
C56 C57 H573 110.5(19) no
H571 C57 H572 109(3) no
H571 C57 H573 106(3) no
H572 C57 H573 109(3) no
C61 C62 H621 119.2(15) no
C63 C62 H621 119.6(15) no
C62 C63 H631 120(2) no
C64 C63 H631 121(2) no
C63 C64 H641 119.5(17) no
C65 C64 H641 120.0(17) no
C64 C65 H651 123.8(18) no
C66 C65 H651 114.6(18) no
C66 C67 H671 117(2) no
C66 C67 H672 109(2) no
C66 C67 H673 113(3) no
H671 C67 H672 112(3) no
H671 C67 H673 101(4) no
H672 C67 H673 103(3) no

loop_
_geom_bond_atom_site_label_1
_geom_bond_atom_site_label_2
_geom_bond_distance
_geom_bond_publ_flag
Pd P 2.2910(5) yes
Pd O1 2.0972(15) yes
Pd C1 2.0457(19) yes
Pd C47 2.058(2) yes
P C41 1.810(2) yes
P C51 1.828(2) yes
P C61 1.827(2) yes
O1 C3 1.267(3) yes
O2 C3 1.235(3) yes
N1 N3 1.383(2) yes
N1 C1 1.329(3) yes
N1 C11 1.430(3) yes
N2 C1 1.369(3) yes
N2 C2 1.386(3) yes
N2 C21 1.441(3) yes
N3 C2 1.305(3) yes
C2 C31 1.473(3) no
C3 C4 1.513(4) no
C11 C12 1.383(3) no
C11 C16 1.381(3) no
C12 C13 1.382(3) no
C13 C14 1.370(3) no
C14 C15 1.386(4) no
C15 C16 1.388(4) no
C21 C22 1.380(3) no
C21 C26 1.383(3) no
C22 C23 1.384(4) no
C23 C24 1.383(4) no
C24 C25 1.383(3) no
C25 C26 1.386(3) no
C31 C32 1.396(3) no
C31 C36 1.387(3) no
C32 C33 1.383(4) no
C33 C34 1.383(5) no
C34 C35 1.378(4) no
C35 C36 1.388(4) no
C41 C42 1.391(3) no
C41 C46 1.403(3) no
C42 C43 1.382(3) no
C43 C44 1.384(3) no
C44 C45 1.389(3) no
C45 C46 1.390(3) no
C46 C47 1.504(3) no
C51 C52 1.392(3) no
C51 C56 1.409(3) no
C52 C53 1.387(3) no
C53 C54 1.381(4) no
C54 C55 1.383(3) no
C55 C56 1.388(3) no
C56 C57 1.502(3) no
C61 C62 1.398(3) no
C61 C66 1.405(3) no
C62 C63 1.387(4) no
C63 C64 1.375(5) no
C64 C65 1.383(5) no
C65 C66 1.399(4) no
C66 C67 1.499(4) no
C4 H41 0.91(4) no
C4 H42 0.93(3) no
C4 H43 0.93(4) no
C12 H121 0.95(2) no
C13 H131 0.93(3) no
C14 H141 0.94(2) no
C15 H151 0.94(2) no
C16 H161 0.94(3) no
C22 H221 0.92(2) no
C23 H231 0.91(2) no
C24 H241 0.96(3) no
C25 H251 0.95(2) no
C26 H261 0.90(2) no
C32 H321 0.95(2) no
C33 H331 0.90(3) no
C34 H341 0.94(3) no
C35 H351 0.94(3) no
C36 H361 0.99(2) no
C42 H421 0.92(2) no
C43 H431 0.94(2) no
C44 H441 0.90(2) no
C45 H451 0.95(2) no
C47 H471 0.95(2) no
C47 H472 0.95(2) no
C52 H521 0.95(2) no
C53 H531 0.95(3) no
C54 H541 0.90(3) no
C55 H551 0.94(3) no
C57 H571 0.95(3) no
C57 H572 0.96(3) no
C57 H573 0.95(3) no
C62 H621 0.92(2) no
C63 H631 1.00(4) no
C64 H641 0.92(3) no
C65 H651 0.92(3) no
C67 H671 0.85(3) no
C67 H672 0.95(3) no
C67 H673 0.96(5) no
